data_7716620
loop_
_publ_author_name
'Smirnova, Kristina A.'
'Golomolzina, Irina V.'
'Romanenko, Galina V.'
'Fokin, Sergey V.'
'Tolstikov, Svyatoslav E.'
'Letyagin, Gleb A.'
'Chernavin, Platon A.'
'Bogomyakov, Artem S.'

_publ_section_title
;
 Solvent-controlled solid-state phase transitions of a heterospin Cu(II)
 complex with imidazolyl-substituted nitronyl nitroxide.
;
_journal_issue 31
_journal_name_full 'Dalton transactions (Cambridge, England : 2003)'
_journal_page_first 13119
_journal_page_last 13128
_journal_paper_doi 10.1039/d4dt01861c
_journal_volume 53
_journal_year 2024
_chemical_formula_sum 'C25 H27 Cu F12 N4 O6.5'
_chemical_formula_weight 779.04
_space_group_crystal_system orthorhombic
_space_group_IT_number 43
_space_group_name_Hall 'F 2 -2d'
_space_group_name_H-M_alt 'F d d 2'
_atom_sites_solution_hydrogens geom
_audit_creation_method SHELXL-2019/3
_audit_update_record
;
2024-04-23 deposited with the CCDC.	2024-07-11 downloaded from the CCDC.
;
_cell_angle_alpha 90
_cell_angle_beta 90
_cell_angle_gamma 90
_cell_formula_units_Z 16
_cell_length_a 22.8465(15)
_cell_length_b 45.601(3)
_cell_length_c 12.9362(8)
_cell_measurement_reflns_used 5667
_cell_measurement_temperature 296(2)
_cell_measurement_theta_max 61.53
_cell_measurement_theta_min 3.88
_cell_volume 13477.2(15)
_computing_cell_refinement 'Bruker SAINT'
_computing_data_collection 'Bruker APEX2'
_computing_data_reduction 'Bruker SAINT'
_computing_molecular_graphics 'Bruker SHELXTL'
_computing_publication_material 'Bruker SHELXTL'
_computing_structure_refinement 'SHELXL-2019/2 (Sheldrick, 2019)'
_computing_structure_solution 'SHELXS-97 (Sheldrick 2008)'
_diffrn_ambient_temperature 296(2)
_diffrn_measured_fraction_theta_full 0.990
_diffrn_measured_fraction_theta_max 0.988
_diffrn_measurement_device_type 'Bruker APEX-II CCD'
_diffrn_measurement_method '\f and \w scans'
_diffrn_radiation_type CuK\a
_diffrn_radiation_wavelength 1.54178
_diffrn_reflns_av_R_equivalents 0.1014
_diffrn_reflns_av_unetI/netI 0.0743
_diffrn_reflns_Laue_measured_fraction_full 0.990
_diffrn_reflns_Laue_measured_fraction_max 0.988
_diffrn_reflns_limit_h_max 26
_diffrn_reflns_limit_h_min -26
_diffrn_reflns_limit_k_max 44
_diffrn_reflns_limit_k_min -54
_diffrn_reflns_limit_l_max 14
_diffrn_reflns_limit_l_min -15
_diffrn_reflns_number 15750
_diffrn_reflns_point_group_measured_fraction_full 0.876
_diffrn_reflns_point_group_measured_fraction_max 0.873
_diffrn_reflns_theta_full 67.679
_diffrn_reflns_theta_max 67.854
_diffrn_reflns_theta_min 4.045
_exptl_absorpt_coefficient_mu 1.945
_exptl_absorpt_correction_T_max 0.3447
_exptl_absorpt_correction_T_min 0.1842
_exptl_absorpt_correction_type multi-scan
_exptl_crystal_colour dark_green
_exptl_crystal_density_diffrn 1.536
_exptl_crystal_description plate
_exptl_crystal_F_000 6304
_exptl_crystal_size_max 0.27
_exptl_crystal_size_mid 0.16
_exptl_crystal_size_min 0.02
_refine_diff_density_max 0.654
_refine_diff_density_min -0.420
_refine_diff_density_rms 0.066
_refine_ls_abs_structure_details
; 
 Flack x determined using 1280 quotients [(I+)-(I-)]/[(I+)+(I-)] 
 (Parsons, Flack and Wagner, Acta Cryst. B69 (2013) 249-259). 
;
_refine_ls_abs_structure_Flack 0.00(5)
_refine_ls_extinction_method none
_refine_ls_goodness_of_fit_ref 1.006
_refine_ls_hydrogen_treatment constr
_refine_ls_matrix_type full
_refine_ls_number_parameters 436
_refine_ls_number_reflns 5350
_refine_ls_number_restraints 10
_refine_ls_restrained_S_all 1.006
_refine_ls_R_factor_all 0.0901
_refine_ls_R_factor_gt 0.0743
_refine_ls_shift/su_max 0.000
_refine_ls_shift/su_mean 0.000
_refine_ls_structure_factor_coef Fsqd
_refine_ls_weighting_details 'w=1/[\s^2^(Fo^2^)+(0.1403P)^2^] where P=(Fo^2^+2Fc^2^)/3'
_refine_ls_weighting_scheme calc
_refine_ls_wR_factor_gt 0.1958
_refine_ls_wR_factor_ref 0.2100
_reflns_Friedel_coverage 0.688
_reflns_Friedel_fraction_full 0.750
_reflns_Friedel_fraction_max 0.748
_reflns_number_gt 3989
_reflns_number_total 5350
_reflns_threshold_expression 'I > 2\s(I)'
_cod_data_source_file d4dt01861c2.cif
_cod_data_source_block 512bs
_cod_depositor_comments 'Adding full bibliography for 7716620--7716632.cif.'
_cod_original_cell_volume 13477.3(15)
_cod_original_formula_sum 'C25 H27 Cu F12 N4 O6.50'
_cod_database_code 7716620
_shelx_shelxl_version_number 2019/3
_shelx_space_group_comment
; 
The symmetry employed for this shelxl refinement is uniquely defined 
by the following loop, which should always be used as a source of 
symmetry information in preference to the above space-group names. 
They are only intended as comments. 
;

loop_
_space_group_symop_operation_xyz
'x, y, z'
'-x, -y, z'
'x+1/4, -y+1/4, z+1/4'
'-x+1/4, y+1/4, z+1/4'
'x, y+1/2, z+1/2'
'-x, -y+1/2, z+1/2'
'x+1/4, -y+3/4, z+3/4'
'-x+1/4, y+3/4, z+3/4'
'x+1/2, y, z+1/2'
'-x+1/2, -y, z+1/2'
'x+3/4, -y+1/4, z+3/4'
'-x+3/4, y+1/4, z+3/4'
'x+1/2, y+1/2, z'
'-x+1/2, -y+1/2, z'
'x+3/4, -y+3/4, z+1/4'
'-x+3/4, y+3/4, z+1/4'

loop_
_atom_site_label
_atom_site_type_symbol
_atom_site_fract_x
_atom_site_fract_y
_atom_site_fract_z
_atom_site_U_iso_or_equiv
_atom_site_adp_type
_atom_site_occupancy
_atom_site_site_symmetry_order
_atom_site_calc_flag
_atom_site_refinement_flags_posn
_atom_site_refinement_flags_adp
_atom_site_refinement_flags_occupancy
_atom_site_disorder_assembly
_atom_site_disorder_group
Cu Cu -0.14902(6) -0.40610(2) 0.40603(9) 0.0703(4) Uani 1 1 d . . . . .
O1 O -0.0757(4) -0.40375(18) 0.2879(7) 0.097(2) Uani 1 1 d . . . . .
C1 C -0.0211(7) -0.4209(6) 0.1458(15) 0.151(7) Uani 1 1 d . . . . .
F1 F -0.0280(10) -0.4414(5) 0.0782(12) 0.276(10) Uani 1 1 d . . . . .
F2 F 0.0305(7) -0.4183(6) 0.1663(14) 0.294(11) Uani 1 1 d . . . . .
F3 F -0.0382(9) -0.3999(5) 0.0954(10) 0.259(9) Uani 1 1 d . . . . .
C2 C -0.0593(5) -0.4264(3) 0.2457(9) 0.089(3) Uani 1 1 d . . . . .
C3 C -0.0675(5) -0.4553(3) 0.2762(10) 0.095(3) Uani 1 1 d . . . . .
H3A H -0.053427 -0.470187 0.233819 0.114 Uiso 1 1 calc R U . . .
C4 C -0.0957(4) -0.4628(2) 0.3671(9) 0.084(3) Uani 1 1 d . . . . .
C5 C -0.0997(6) -0.4947(2) 0.3938(14) 0.121(5) Uani 1 1 d . . . . .
F4 F -0.0694(5) -0.51232(18) 0.3335(12) 0.182(5) Uani 1 1 d . . . . .
F5 F -0.1541(5) -0.50432(19) 0.3833(14) 0.197(6) Uani 1 1 d . . . . .
F6 F -0.0865(9) -0.4998(2) 0.4859(11) 0.246(9) Uani 1 1 d . . . . .
O3 O -0.2007(3) -0.42361(13) 0.3014(5) 0.0786(16) Uani 1 1 d . . . . .
C6 C -0.2438(5) -0.4307(2) 0.1415(10) 0.093(3) Uani 1 1 d . . . . .
F7 F -0.2054(5) -0.4482(3) 0.1039(10) 0.201(6) Uani 1 1 d . . . . .
F8 F -0.2863(5) -0.4464(2) 0.1818(7) 0.164(4) Uani 1 1 d . . . . .
F9 F -0.2681(5) -0.4171(2) 0.0638(7) 0.168(4) Uani 1 1 d . . . . .
C7 C -0.2169(4) -0.4106(2) 0.2201(7) 0.071(2) Uani 1 1 d . . . . .
C8 C -0.2102(4) -0.3813(2) 0.1961(8) 0.082(2) Uani 1 1 d . . . . .
H8A H -0.221297 -0.374803 0.130814 0.098 Uiso 1 1 calc R U . . .
C9 C -0.1876(3) -0.36108(19) 0.2655(8) 0.073(2) Uani 1 1 d . . . . .
C10 C -0.1833(5) -0.3292(3) 0.2381(12) 0.117(5) Uani 1 1 d . . . . .
F11 F -0.2272(5) -0.31798(19) 0.2047(15) 0.224(8) Uani 1 1 d . . . . .
F10 F -0.1463(7) -0.3157(2) 0.2759(17) 0.262(11) Uani 1 1 d . . . . .
F12 F -0.1554(14) -0.3268(4) 0.1484(19) 0.328(15) Uani 1 1 d . . . . .
O2 O -0.1186(3) -0.44636(13) 0.4339(5) 0.0817(17) Uani 1 1 d . . . . .
O1R O 0.0225(3) -0.34188(15) 0.7813(5) 0.0847(18) Uani 1 1 d . . . . .
N2R N -0.0228(3) -0.32628(18) 0.7705(6) 0.0770(19) Uani 1 1 d . . . . .
C3R C -0.0336(5) -0.2995(3) 0.8346(9) 0.098(3) Uani 1 1 d . . . . .
O4 O -0.1693(3) -0.36617(13) 0.3554(5) 0.0783(16) Uani 1 1 d . . . . .
C4R C -0.0636(7) -0.3112(4) 0.9362(11) 0.134(5) Uani 1 1 d . . . . .
H4RA H -0.099199 -0.321290 0.918677 0.200 Uiso 1 1 calc R U . . .
H4RB H -0.037569 -0.324542 0.970710 0.200 Uiso 1 1 calc R U . . .
H4RC H -0.072360 -0.295055 0.981019 0.200 Uiso 1 1 calc R U . . .
C5R C 0.0211(6) -0.2839(3) 0.8564(14) 0.132(5) Uani 1 1 d . . . . .
H5RA H 0.012961 -0.266853 0.897510 0.197 Uiso 1 1 calc R U . . .
H5RB H 0.047254 -0.296608 0.893475 0.197 Uiso 1 1 calc R U . . .
H5RC H 0.039061 -0.278018 0.792570 0.197 Uiso 1 1 calc R U . . .
C6R C -0.0789(5) -0.2834(3) 0.7628(11) 0.102(4) Uani 1 1 d . . . . .
C7R C -0.0490(7) -0.2660(3) 0.6780(13) 0.124(5) Uani 1 1 d . . . . .
H7RA H -0.030733 -0.248948 0.707532 0.186 Uiso 1 1 calc R U . . .
H7RB H -0.019924 -0.277912 0.645112 0.186 Uiso 1 1 calc R U . . .
H7RC H -0.077583 -0.259926 0.627895 0.186 Uiso 1 1 calc R U . . .
C8R C -0.1274(7) -0.2661(4) 0.8184(17) 0.152(7) Uani 1 1 d . . . . .
H8RA H -0.144732 -0.278212 0.871008 0.228 Uiso 1 1 calc R U . . .
H8RB H -0.110971 -0.248905 0.849610 0.228 Uiso 1 1 calc R U . . .
H8RC H -0.156909 -0.260498 0.769400 0.228 Uiso 1 1 calc R U . . .
N9R N -0.1067(3) -0.3099(2) 0.7095(7) 0.091(2) Uani 1 1 d . . . . .
O10R O -0.1532(3) -0.30802(18) 0.6608(8) 0.112(3) Uani 1 1 d . . . . .
C11R C -0.0686(4) -0.3328(2) 0.7101(8) 0.074(2) Uani 1 1 d . . . . .
C12R C -0.0789(4) -0.35854(18) 0.6494(7) 0.0692(19) Uani 1 1 d . . . . .
C13R C -0.1053(4) -0.36168(19) 0.5542(7) 0.068(2) Uani 1 1 d . . . . .
H13A H -0.119418 -0.346213 0.514524 0.081 Uiso 1 1 calc R U . . .
N14R N -0.1079(3) -0.38976(15) 0.5266(6) 0.0665(16) Uani 1 1 d . . . . .
C15R C -0.0845(5) -0.4048(2) 0.6017(8) 0.078(2) Uani 1 1 d . . . . .
H15A H -0.081235 -0.425117 0.602248 0.093 Uiso 1 1 calc R U . . .
N16R N -0.0658(3) -0.38730(17) 0.6780(6) 0.077(2) Uani 1 1 d . . . . .
C17R C -0.0457(8) -0.3982(3) 0.7792(11) 0.128(5) Uani 1 1 d . . . . .
H17A H -0.014899 -0.385621 0.805545 0.154 Uiso 1 1 calc R U . . .
H17B H -0.029855 -0.417848 0.771570 0.154 Uiso 1 1 calc R U . . .
C18R C -0.0960(18) -0.3987(12) 0.854(2) 0.32(3) Uani 1 1 d . . . . .
H18A H -0.081588 -0.408974 0.914602 0.380 Uiso 1 1 calc R U . . .
H18B H -0.101574 -0.378487 0.875119 0.380 Uiso 1 1 calc R U . . .
C19R C -0.1491(16) -0.4091(8) 0.838(2) 0.252(17) Uani 1 1 d . . . . .
H19A H -0.172356 -0.406578 0.899115 0.378 Uiso 1 1 calc R U . . .
H19B H -0.166970 -0.398792 0.781463 0.378 Uiso 1 1 calc R U . . .
H19C H -0.146755 -0.429628 0.821401 0.378 Uiso 1 1 calc R U . . .
O1S O -0.280(2) -0.2503(15) 0.527(6) 0.37(4) Uiso 0.5 1 d D . P A -1
C2S C -0.241(2) -0.2335(13) 0.600(4) 0.23(3) Uiso 0.5 1 d D . P A -1
H2SA H -0.261285 -0.216497 0.627373 0.276 Uiso 0.5 1 calc R U P A -1
H2SB H -0.228861 -0.245876 0.656690 0.276 Uiso 0.5 1 calc R U P A -1
C3S C -0.189(2) -0.2243(10) 0.536(4) 0.21(2) Uiso 0.5 1 d D . P A -1
H3SA H -0.195216 -0.204736 0.508170 0.254 Uiso 0.5 1 calc R U P A -1
H3SB H -0.153986 -0.224332 0.577354 0.254 Uiso 0.5 1 calc R U P A -1
C4S C -0.185(2) -0.2460(15) 0.452(5) 0.30(4) Uiso 0.5 1 d D . P A -1
H4SA H -0.147934 -0.256180 0.454445 0.360 Uiso 0.5 1 calc R U P A -1
H4SB H -0.188694 -0.236462 0.384942 0.360 Uiso 0.5 1 calc R U P A -1
C5S C -0.235(3) -0.2672(10) 0.468(5) 0.24(3) Uiso 0.5 1 d D . P A -1
H5SA H -0.221911 -0.284090 0.507216 0.287 Uiso 0.5 1 calc R U P A -1
H5SB H -0.250267 -0.273866 0.402045 0.287 Uiso 0.5 1 calc R U P A -1

loop_
_atom_site_aniso_label
_atom_site_aniso_U_11
_atom_site_aniso_U_22
_atom_site_aniso_U_33
_atom_site_aniso_U_23
_atom_site_aniso_U_13
_atom_site_aniso_U_12
Cu 0.0782(7) 0.0521(6) 0.0806(7) 0.0021(5) -0.0186(6) -0.0005(6)
O1 0.091(5) 0.094(5) 0.107(5) 0.006(4) -0.004(4) -0.006(4)
C1 0.094(10) 0.24(2) 0.118(12) 0.019(16) -0.004(9) 0.023(11)
F1 0.38(2) 0.286(19) 0.159(11) -0.101(12) 0.122(14) -0.109(17)
F2 0.159(11) 0.54(4) 0.182(12) 0.049(17) 0.057(11) -0.033(15)
F3 0.35(2) 0.32(2) 0.110(8) 0.051(11) 0.037(10) 0.096(18)
C2 0.077(6) 0.094(8) 0.095(7) -0.003(6) -0.017(5) 0.004(5)
C3 0.091(7) 0.088(7) 0.108(8) -0.023(6) -0.022(6) 0.026(6)
C4 0.080(6) 0.067(5) 0.106(7) -0.018(5) -0.040(6) 0.011(5)
C5 0.137(11) 0.059(6) 0.167(13) -0.026(8) -0.055(10) 0.024(6)
F4 0.197(9) 0.076(5) 0.273(14) -0.019(6) 0.013(9) 0.044(6)
F5 0.161(8) 0.085(5) 0.34(2) -0.033(8) 0.032(10) -0.022(5)
F6 0.46(3) 0.078(5) 0.195(10) 0.021(6) -0.139(14) 0.018(9)
O3 0.085(4) 0.063(3) 0.088(4) 0.001(3) -0.017(3) 0.002(3)
C6 0.090(7) 0.088(6) 0.100(7) -0.008(6) -0.028(6) -0.004(6)
F7 0.168(8) 0.198(10) 0.236(12) -0.149(10) -0.063(8) 0.064(8)
F8 0.204(9) 0.148(7) 0.139(7) -0.019(6) -0.031(6) -0.090(7)
F9 0.231(10) 0.144(7) 0.130(6) 0.001(6) -0.105(7) -0.020(7)
C7 0.057(5) 0.077(5) 0.078(5) 0.000(5) -0.009(4) -0.001(4)
C8 0.078(6) 0.089(6) 0.078(5) 0.014(5) -0.025(4) 0.004(5)
C9 0.050(4) 0.069(5) 0.100(6) 0.013(5) -0.014(4) -0.002(4)
C10 0.075(6) 0.117(10) 0.159(12) 0.078(9) -0.050(7) -0.035(7)
F11 0.144(7) 0.100(6) 0.43(2) 0.109(10) -0.122(11) -0.016(5)
F10 0.258(14) 0.107(7) 0.42(2) 0.118(11) -0.228(17) -0.089(8)
F12 0.51(4) 0.155(13) 0.32(2) 0.098(15) 0.20(3) 0.009(17)
O2 0.099(4) 0.057(3) 0.089(4) -0.004(3) -0.021(3) 0.013(3)
O1R 0.070(4) 0.102(5) 0.082(4) -0.019(3) -0.007(3) 0.009(3)
N2R 0.068(4) 0.081(5) 0.082(4) -0.020(4) -0.009(4) 0.010(4)
C3R 0.087(7) 0.100(8) 0.106(7) -0.045(6) -0.006(6) 0.003(6)
O4 0.088(4) 0.058(3) 0.088(4) 0.004(3) -0.017(3) -0.003(3)
C4R 0.141(12) 0.161(14) 0.098(8) -0.043(9) 0.007(8) 0.010(10)
C5R 0.117(9) 0.116(10) 0.162(13) -0.058(10) -0.025(9) 0.013(8)
C6R 0.085(6) 0.090(7) 0.132(9) -0.052(7) -0.012(7) 0.018(6)
C7R 0.140(11) 0.080(7) 0.151(12) -0.028(8) 0.005(10) -0.006(7)
C8R 0.113(10) 0.132(12) 0.211(18) -0.086(13) -0.001(11) 0.040(9)
N9R 0.066(5) 0.107(7) 0.100(6) -0.019(5) -0.011(4) 0.017(4)
O10R 0.089(5) 0.099(6) 0.147(7) -0.020(5) -0.024(5) 0.022(4)
C11R 0.064(5) 0.069(5) 0.089(5) -0.019(4) -0.005(4) 0.002(4)
C12R 0.066(4) 0.066(5) 0.076(5) -0.011(4) -0.008(4) -0.001(4)
C13R 0.060(4) 0.062(5) 0.081(5) -0.002(4) -0.008(4) 0.006(4)
N14R 0.066(4) 0.054(4) 0.080(4) 0.005(3) 0.000(3) 0.006(3)
C15R 0.088(6) 0.055(5) 0.089(6) 0.001(4) -0.028(5) -0.008(4)
N16R 0.083(5) 0.071(4) 0.079(5) 0.004(3) -0.021(4) -0.005(4)
C17R 0.196(16) 0.097(8) 0.091(7) 0.019(7) -0.054(10) 0.000(9)
C18R 0.28(4) 0.51(7) 0.17(2) 0.19(3) -0.05(3) -0.12(4)
C19R 0.28(4) 0.33(5) 0.14(2) 0.04(2) 0.07(2) -0.01(3)

loop_
_atom_type_symbol
_atom_type_description
_atom_type_scat_dispersion_real
_atom_type_scat_dispersion_imag
_atom_type_scat_source
C C 0.0181 0.0091 'International Tables Vol C Tables 4.2.6.8 and 6.1.1.4'
H H 0.0000 0.0000 'International Tables Vol C Tables 4.2.6.8 and 6.1.1.4'
N N 0.0311 0.0180 'International Tables Vol C Tables 4.2.6.8 and 6.1.1.4'
O O 0.0492 0.0322 'International Tables Vol C Tables 4.2.6.8 and 6.1.1.4'
F F 0.0727 0.0534 'International Tables Vol C Tables 4.2.6.8 and 6.1.1.4'
Cu Cu -1.9646 0.5888 'International Tables Vol C Tables 4.2.6.8 and 6.1.1.4'

loop_
_geom_angle_atom_site_label_1
_geom_angle_atom_site_label_2
_geom_angle_atom_site_label_3
_geom_angle
_geom_angle_site_symmetry_1
_geom_angle_site_symmetry_3
_geom_angle_publ_flag
O3 Cu N14R 170.6(3) . . ?
O3 Cu O4 90.3(3) . . ?
N14R Cu O4 91.5(3) . . ?
O3 Cu O2 87.7(2) . . ?
N14R Cu O2 92.2(3) . . ?
O4 Cu O2 169.2(3) . . ?
O3 Cu O1 89.9(3) . . ?
N14R Cu O1 99.4(3) . . ?
O4 Cu O1 84.7(3) . . ?
O2 Cu O1 84.7(3) . . ?
O3 Cu O1R 90.0(3) . 11_444 ?
N14R Cu O1R 80.6(3) . 11_444 ?
O4 Cu O1R 94.7(3) . 11_444 ?
O2 Cu O1R 95.9(3) . 11_444 ?
O1 Cu O1R 179.4(3) . 11_444 ?
C2 O1 Cu 119.0(8) . . ?
F2 C1 F3 111(3) . . ?
F2 C1 F1 110(2) . . ?
F3 C1 F1 99.6(19) . . ?
F2 C1 C2 111.9(16) . . ?
F3 C1 C2 112.5(15) . . ?
F1 C1 C2 111.8(18) . . ?
O1 C2 C3 129.2(12) . . ?
O1 C2 C1 113.6(14) . . ?
C3 C2 C1 117.2(14) . . ?
C4 C3 C2 122.7(10) . . ?
O2 C4 C3 128.9(10) . . ?
O2 C4 C5 113.3(12) . . ?
C3 C4 C5 117.8(11) . . ?
F6 C5 F4 108.7(13) . . ?
F6 C5 F5 105.2(19) . . ?
F4 C5 F5 103.2(12) . . ?
F6 C5 C4 112.8(11) . . ?
F4 C5 C4 115.1(15) . . ?
F5 C5 C4 110.9(10) . . ?
C7 O3 Cu 124.1(6) . . ?
F7 C6 F9 107.2(12) . . ?
F7 C6 F8 108.4(12) . . ?
F9 C6 F8 104.4(10) . . ?
F7 C6 C7 110.9(8) . . ?
F9 C6 C7 114.2(9) . . ?
F8 C6 C7 111.4(10) . . ?
O3 C7 C8 127.4(9) . . ?
O3 C7 C6 113.6(8) . . ?
C8 C7 C6 118.9(9) . . ?
C7 C8 C9 122.6(8) . . ?
O4 C9 C8 126.9(8) . . ?
O4 C9 C10 112.1(9) . . ?
C8 C9 C10 121.0(9) . . ?
F10 C10 F11 122.0(15) . . ?
F10 C10 F12 88.5(16) . . ?
F11 C10 F12 92.9(17) . . ?
F10 C10 C9 117.9(9) . . ?
F11 C10 C9 116.3(9) . . ?
F12 C10 C9 108.7(15) . . ?
C10 F10 F12 49.8(12) . . ?
C10 F12 F10 41.7(10) . . ?
C4 O2 Cu 124.7(7) . . ?
N2R O1R Cu 123.6(6) . 3_545 ?
O1R N2R C11R 125.4(7) . . ?
O1R N2R C3R 122.3(8) . . ?
C11R N2R C3R 111.9(8) . . ?
C5R C3R N2R 111.1(9) . . ?
C5R C3R C6R 116.7(12) . . ?
N2R C3R C6R 99.4(8) . . ?
C5R C3R C4R 112.0(12) . . ?
N2R C3R C4R 104.9(10) . . ?
C6R C3R C4R 111.4(10) . . ?
C9 O4 Cu 123.4(6) . . ?
C7R C6R N9R 106.0(10) . . ?
C7R C6R C8R 113.1(13) . . ?
N9R C6R C8R 108.5(10) . . ?
C7R C6R C3R 112.1(10) . . ?
N9R C6R C3R 99.9(9) . . ?
C8R C6R C3R 115.9(12) . . ?
O10R N9R C11R 127.3(9) . . ?
O10R N9R C6R 122.1(9) . . ?
C11R N9R C6R 109.8(8) . . ?
N2R C11R N9R 109.5(8) . . ?
N2R C11R C12R 129.0(8) . . ?
N9R C11R C12R 121.5(8) . . ?
C13R C12R N16R 103.5(7) . . ?
C13R C12R C11R 130.3(9) . . ?
N16R C12R C11R 126.2(8) . . ?
N14R C13R C12R 111.1(8) . . ?
C15R N14R C13R 106.7(8) . . ?
C15R N14R Cu 126.0(6) . . ?
C13R N14R Cu 126.8(6) . . ?
N14R C15R N16R 111.5(8) . . ?
C15R N16R C12R 107.2(7) . . ?
C15R N16R C17R 123.6(9) . . ?
C12R N16R C17R 128.3(9) . . ?
N16R C17R C18R 109.8(16) . . ?
C19R C18R C17R 127(4) . . ?
C5S O1S C2S 99(3) . . ?
C3S C2S O1S 105(2) . . ?
C4S C3S C2S 105.6(18) . . ?
C3S C4S C5S 106(2) . . ?
C4S C5S O1S 105(2) . . ?

loop_
_geom_bond_atom_site_label_1
_geom_bond_atom_site_label_2
_geom_bond_distance
_geom_bond_site_symmetry_2
_geom_bond_publ_flag
Cu O3 1.966(6) . ?
Cu N14R 1.967(7) . ?
Cu O4 1.990(6) . ?
Cu O2 1.996(6) . ?
Cu O1 2.270(9) . ?
Cu O1R 2.419(7) 11_444 ?
O1 C2 1.227(14) . ?
C1 F2 1.21(2) . ?
C1 F3 1.22(2) . ?
C1 F1 1.29(3) . ?
C1 C2 1.58(2) . ?
C2 C3 1.388(17) . ?
C3 C4 1.385(17) . ?
C4 O2 1.258(12) . ?
C4 C5 1.495(16) . ?
C5 F6 1.251(19) . ?
C5 F4 1.319(17) . ?
C5 F5 1.325(16) . ?
O3 C7 1.262(11) . ?
C6 F7 1.283(13) . ?
C6 F9 1.303(14) . ?
C6 F8 1.314(14) . ?
C6 C7 1.499(14) . ?
C7 C8 1.384(14) . ?
C8 C9 1.386(14) . ?
C9 O4 1.256(11) . ?
C9 C10 1.497(15) . ?
C10 F10 1.156(14) . ?
C10 F11 1.207(13) . ?
C10 F12 1.33(2) . ?
F10 F12 1.74(3) . ?
O1R N2R 1.263(9) . ?
N2R C11R 1.341(12) . ?
N2R C3R 1.496(13) . ?
C3R C5R 1.468(17) . ?
C3R C6R 1.571(18) . ?
C3R C4R 1.58(2) . ?
C6R C7R 1.52(2) . ?
C6R N9R 1.528(14) . ?
C6R C8R 1.540(17) . ?
N9R O10R 1.239(11) . ?
N9R C11R 1.358(12) . ?
C11R C12R 1.432(12) . ?
C12R C13R 1.379(13) . ?
C12R N16R 1.395(11) . ?
C13R N14R 1.331(11) . ?
N14R C15R 1.304(12) . ?
C15R N16R 1.339(12) . ?
N16R C17R 1.474(14) . ?
C17R C18R 1.50(4) . ?
C18R C19R 1.32(4) . ?
O1S C5S 1.50(3) . ?
O1S C2S 1.51(3) . ?
C2S C3S 1.50(2) . ?
C3S C4S 1.48(2) . ?
C4S C5S 1.50(3) . ?
